data_2201737
loop_
_publ_author_name
'Paix\~ao, Jose Antonio'
'Ramos Silva, Manuela'
'Matos Beja, Ana'
'Sobral, Abilio J. F. N.'
'Lopes, Susana H.'
'Rocha Gonsalves, A. M. d'A.'

_publ_section_title
;
 Ethyl 4-acetyl-3,5-dimethyl-1<i>H</i>-pyrrole-2-carboxylate
;
_journal_issue 1
_journal_name_full 'Acta Crystallographica Section E'
_journal_page_first o94
_journal_page_last o96
_journal_paper_doi 10.1107/S1600536802023073
_journal_volume 59
_journal_year 2003
_chemical_formula_iupac 'C11 H15 N O3'
_chemical_formula_moiety 'C11 H15 N O3'
_chemical_formula_sum 'C11 H15 N O3'
_chemical_formula_weight 209.24
_chemical_name_systematic
;
Ethyl 4-acetyl-3,5-dimethyl-1H-pyrrole-2-carboxylate
;
_space_group_IT_number 14
_symmetry_cell_setting monoclinic
_symmetry_space_group_name_Hall '-P 2ybc'
_symmetry_space_group_name_H-M 'P 1 21/c 1'
_atom_sites_solution_hydrogens geom
_atom_sites_solution_primary direct
_atom_sites_solution_secondary difmap
_audit_creation_method SHELXL-97
_cell_angle_alpha 90.00
_cell_angle_beta 103.607(8)
_cell_angle_gamma 90.00
_cell_formula_units_Z 4
_cell_length_a 8.0985(10)
_cell_length_b 6.8757(15)
_cell_length_c 20.406(2)
_cell_measurement_reflns_used 25
_cell_measurement_temperature 293(2)
_cell_measurement_theta_max 35.29
_cell_measurement_theta_min 20.98
_cell_volume 1104.4(3)
_computing_cell_refinement 'CAD-4 Software'
_computing_data_collection 'CAD-4 Software (Enraf-Nonius, 1989)'
_computing_data_reduction 'HELENA (Spek, 2002)'
_computing_molecular_graphics 'ORTEPII (Johnson, 1976)'
_computing_publication_material SHELXL97
_computing_structure_refinement 'SHELXL97 (Sheldrick, 1997)'
_computing_structure_solution 'SHELXS97 (Sheldrick, 1997)'
_diffrn_ambient_temperature 293(2)
_diffrn_measured_fraction_theta_full 1.000
_diffrn_measured_fraction_theta_max 1.000
_diffrn_measurement_device_type 'Enraf-Nonius MACH3'
_diffrn_measurement_method \w-2\q
_diffrn_radiation_monochromator graphite
_diffrn_radiation_source 'fine-focus sealed tube'
_diffrn_radiation_type CuK\a
_diffrn_radiation_wavelength 1.54180
_diffrn_reflns_av_R_equivalents 0.0132
_diffrn_reflns_av_sigmaI/netI 0.0161
_diffrn_reflns_limit_h_max 10
_diffrn_reflns_limit_h_min 0
_diffrn_reflns_limit_k_max 0
_diffrn_reflns_limit_k_min -8
_diffrn_reflns_limit_l_max 24
_diffrn_reflns_limit_l_min -25
_diffrn_reflns_number 3600
_diffrn_reflns_theta_full 72.42
_diffrn_reflns_theta_max 72.42
_diffrn_reflns_theta_min 4.46
_diffrn_standards_decay_% 5
_diffrn_standards_interval_time 180
_diffrn_standards_number 3
_exptl_absorpt_coefficient_mu 0.755
_exptl_absorpt_correction_T_max 0.98
_exptl_absorpt_correction_T_min 0.90
_exptl_absorpt_correction_type '\y scan'
_exptl_absorpt_process_details '(North et al., 1968)'
_exptl_crystal_colour colourless
_exptl_crystal_density_diffrn 1.258
_exptl_crystal_density_method 'not measured'
_exptl_crystal_description prism
_exptl_crystal_F_000 448
_exptl_crystal_size_max 0.49
_exptl_crystal_size_mid 0.22
_exptl_crystal_size_min 0.17
_refine_diff_density_max 0.191
_refine_diff_density_min -0.187
_refine_ls_extinction_coef 0.0204(17)
_refine_ls_extinction_expression Fc^*^=kFc[1+0.001xFc^2^\l^3^/sin(2\q)]^-1/4^
_refine_ls_extinction_method SHELXL97
_refine_ls_goodness_of_fit_ref 1.077
_refine_ls_hydrogen_treatment mixed
_refine_ls_matrix_type full
_refine_ls_number_parameters 145
_refine_ls_number_reflns 2187
_refine_ls_number_restraints 0
_refine_ls_restrained_S_all 1.077
_refine_ls_R_factor_all 0.0609
_refine_ls_R_factor_gt 0.0438
_refine_ls_shift/su_max <0.001
_refine_ls_shift/su_mean 0.000
_refine_ls_structure_factor_coef Fsqd
_refine_ls_weighting_details 'calc w = 1/[\s^2^(Fo^2^)+(0.0687P)^2^+0.2810P] where P = (Fo^2^+2Fc^2^)/3'
_refine_ls_weighting_scheme calc
_refine_ls_wR_factor_gt 0.1322
_refine_ls_wR_factor_ref 0.1435
_reflns_number_gt 1678
_reflns_number_total 2187
_reflns_threshold_expression I>2\s(I)
_cod_data_source_file ac6026.cif
_cod_data_source_block I
_cod_original_sg_symbol_H-M 'P 21/c'
_cod_database_code 2201737
_cod_database_fobs_code 2201737

loop_
_symmetry_equiv_pos_as_xyz
'x, y, z'
'-x, y+1/2, -z+1/2'
'-x, -y, -z'
'x, -y-1/2, z-1/2'

loop_
_atom_site_label
_atom_site_fract_x
_atom_site_fract_y
_atom_site_fract_z
_atom_site_U_iso_or_equiv
_atom_site_adp_type
_atom_site_calc_flag
_atom_site_refinement_flags
_atom_site_occupancy
_atom_site_disorder_assembly
_atom_site_disorder_group
_atom_site_type_symbol
O1 0.8972(2) -0.0839(2) -0.07436(7) 0.0737(5) Uani d . 1 . . O
O2 0.73325(17) -0.3164(2) -0.13193(6) 0.0612(4) Uani d . 1 . . O
O3 0.7991(3) -0.6843(4) 0.17562(10) 0.1351(10) Uani d . 1 . . O
N1 0.9100(2) -0.2672(3) 0.04547(7) 0.0542(4) Uani d . 1 . . N
H1 0.969(3) -0.160(4) 0.0481(11) 0.073(7) Uiso d . 1 . . H
C2 0.8216(2) -0.3473(3) -0.01446(8) 0.0502(4) Uani d . 1 . . C
C3 0.7497(2) -0.5198(3) -0.00037(9) 0.0526(4) Uani d . 1 . . C
C4 0.7976(2) -0.5415(3) 0.07151(9) 0.0575(5) Uani d . 1 . . C
C5 0.8973(2) -0.3805(3) 0.09743(9) 0.0576(5) Uani d . 1 . . C
C10 0.7529(3) -0.6949(4) 0.11427(11) 0.0748(6) Uani d . 1 . . C
C11 0.6472(3) -0.8647(4) 0.08397(13) 0.0863(7) Uani d . 1 . . C
H11A 0.6362 -0.9534 0.1190 0.129 Uiso calc R 1 . . H
H11B 0.7009 -0.9296 0.0528 0.129 Uiso calc R 1 . . H
H11C 0.5367 -0.8201 0.0606 0.129 Uiso calc R 1 . . H
C9 0.6448(3) -0.6542(3) -0.05197(10) 0.0668(5) Uani d . 1 . . C
H9A 0.6401 -0.6046 -0.0964 0.100 Uiso calc R 1 . . H
H9B 0.5319 -0.6625 -0.0450 0.100 Uiso calc R 1 . . H
H9C 0.6956 -0.7811 -0.0475 0.100 Uiso calc R 1 . . H
C12 0.9849(3) -0.3218(4) 0.16754(10) 0.0787(7) Uani d . 1 . . C
H12A 1.0828 -0.2444 0.1663 0.118 Uiso calc R 1 . . H
H12B 1.0199 -0.4359 0.1943 0.118 Uiso calc R 1 . . H
H12C 0.9084 -0.2473 0.1870 0.118 Uiso calc R 1 . . H
C6 0.8225(2) -0.2377(3) -0.07523(9) 0.0530(5) Uani d . 1 . . C
C7 0.7292(3) -0.2051(3) -0.19316(9) 0.0724(6) Uani d . 1 . . C
H7A 0.8415 -0.1999 -0.2022 0.087 Uiso calc R 1 . . H
H7B 0.6911 -0.0732 -0.1884 0.087 Uiso calc R 1 . . H
C8 0.6080(3) -0.3071(4) -0.24911(11) 0.0901(8) Uani d . 1 . . C
H8A 0.6498 -0.4352 -0.2546 0.135 Uiso calc R 1 . . H
H8B 0.5973 -0.2351 -0.2902 0.135 Uiso calc R 1 . . H
H8C 0.4989 -0.3165 -0.2385 0.135 Uiso calc R 1 . . H

loop_
_atom_site_aniso_label
_atom_site_aniso_U_11
_atom_site_aniso_U_22
_atom_site_aniso_U_33
_atom_site_aniso_U_12
_atom_site_aniso_U_13
_atom_site_aniso_U_23
O1 0.1012(11) 0.0619(9) 0.0505(8) -0.0132(8) 0.0028(7) 0.0004(6)
O2 0.0705(8) 0.0690(9) 0.0393(6) -0.0048(6) 0.0030(5) -0.0013(6)
O3 0.1571(19) 0.176(2) 0.0636(12) -0.0557(17) 0.0091(11) 0.0372(13)
N1 0.0593(9) 0.0591(9) 0.0425(8) 0.0058(8) 0.0089(6) -0.0047(7)
C2 0.0508(9) 0.0567(10) 0.0414(9) 0.0078(8) 0.0074(7) -0.0035(7)
C3 0.0448(9) 0.0629(11) 0.0499(9) 0.0091(8) 0.0109(7) 0.0008(8)
C4 0.0502(9) 0.0718(12) 0.0514(10) 0.0091(9) 0.0137(7) 0.0078(9)
C5 0.0573(10) 0.0724(12) 0.0433(9) 0.0140(9) 0.0125(7) 0.0018(8)
C10 0.0625(12) 0.0986(17) 0.0633(13) 0.0037(12) 0.0150(9) 0.0227(12)
C11 0.0895(16) 0.0847(16) 0.0881(17) -0.0026(13) 0.0277(13) 0.0219(14)
C9 0.0650(11) 0.0716(13) 0.0605(11) -0.0069(10) 0.0080(9) -0.0010(10)
C12 0.0905(15) 0.1009(18) 0.0420(10) 0.0078(13) 0.0099(10) -0.0037(11)
C6 0.0571(10) 0.0550(10) 0.0437(9) 0.0059(8) 0.0057(7) -0.0048(8)
C7 0.0846(14) 0.0821(15) 0.0434(10) -0.0061(12) 0.0007(9) 0.0066(10)
C8 0.1023(18) 0.105(2) 0.0504(12) -0.0077(15) -0.0076(11) -0.0024(12)

loop_
_atom_type_symbol
_atom_type_description
_atom_type_scat_dispersion_real
_atom_type_scat_dispersion_imag
_atom_type_scat_source
C C 0.0181 0.0091 'International Tables Vol C Tables 4.2.6.8 and 6.1.1.4'
H H 0.0000 0.0000 'International Tables Vol C Tables 4.2.6.8 and 6.1.1.4'
N N 0.0311 0.0180 'International Tables Vol C Tables 4.2.6.8 and 6.1.1.4'
O O 0.0492 0.0322 'International Tables Vol C Tables 4.2.6.8 and 6.1.1.4'

loop_
_geom_angle_atom_site_label_1
_geom_angle_atom_site_label_2
_geom_angle_atom_site_label_3
_geom_angle
C6 O2 C7 115.52(16)
C5 N1 C2 110.48(18)
C5 N1 H1 125.9(15)
C2 N1 H1 123.6(15)
N1 C2 C3 108.34(16)
N1 C2 C6 116.38(17)
C3 C2 C6 135.27(16)
C2 C3 C4 106.06(16)
C2 C3 C9 125.30(17)
C4 C3 C9 128.63(18)
C5 C4 C3 107.31(16)
C5 C4 C10 123.03(18)
C3 C4 C10 129.6(2)
N1 C5 C4 107.81(16)
N1 C5 C12 119.5(2)
C4 C5 C12 132.64(19)
O3 C10 C4 120.5(2)
O3 C10 C11 118.6(2)
C4 C10 C11 120.9(2)
C10 C11 H11A 109.5
C10 C11 H11B 109.5
H11A C11 H11B 109.5
C10 C11 H11C 109.5
H11A C11 H11C 109.5
H11B C11 H11C 109.5
C3 C9 H9A 109.5
C3 C9 H9B 109.5
H9A C9 H9B 109.5
C3 C9 H9C 109.5
H9A C9 H9C 109.5
H9B C9 H9C 109.5
C5 C12 H12A 109.5
C5 C12 H12B 109.5
H12A C12 H12B 109.5
C5 C12 H12C 109.5
H12A C12 H12C 109.5
H12B C12 H12C 109.5
O1 C6 O2 122.29(17)
O1 C6 C2 122.76(16)
O2 C6 C2 114.94(17)
O2 C7 C8 106.65(19)
O2 C7 H7A 110.4
C8 C7 H7A 110.4
O2 C7 H7B 110.4
C8 C7 H7B 110.4
H7A C7 H7B 108.6
C7 C8 H8A 109.5
C7 C8 H8B 109.5
H8A C8 H8B 109.5
C7 C8 H8C 109.5
H8A C8 H8C 109.5
H8B C8 H8C 109.5

loop_
_geom_bond_atom_site_label_1
_geom_bond_atom_site_label_2
_geom_bond_site_symmetry_2
_geom_bond_distance
_geom_bond_publ_flag
O1 C6 . 1.216(2) ?
O2 C6 . 1.327(2) ?
O2 C7 . 1.459(2) ?
O3 C10 . 1.221(3) ?
N1 C5 . 1.339(2) ?
N1 C2 . 1.378(2) ?
N1 H1 . 0.88(2) ?
C2 C3 . 1.381(3) ?
C2 C6 . 1.453(3) ?
C3 C4 . 1.434(2) ?
C3 C9 . 1.504(3) ?
C4 C5 . 1.399(3) ?
C4 C10 . 1.467(3) ?
C5 C12 . 1.495(3) ?
C10 C11 . 1.493(4) ?
C11 H11A . 0.9600 ?
C11 H11B . 0.9600 ?
C11 H11C . 0.9600 ?
C9 H9A . 0.9600 ?
C9 H9B . 0.9600 ?
C9 H9C . 0.9600 ?
C12 H12A . 0.9600 ?
C12 H12B . 0.9600 ?
C12 H12C . 0.9600 ?
C7 C8 . 1.494(3) ?
C7 H7A . 0.9700 ?
C7 H7B . 0.9700 ?
C8 H8A . 0.9600 ?
C8 H8B . 0.9600 ?
C8 H8C . 0.9600 ?

loop_
_geom_hbond_atom_site_label_D
_geom_hbond_atom_site_label_H
_geom_hbond_atom_site_label_A
_geom_hbond_site_symmetry_A
_geom_hbond_distance_DH
_geom_hbond_distance_HA
_geom_hbond_distance_DA
_geom_hbond_angle_DHA
N1 H1 O1 3_755 0.88(2) 2.00(2) 2.861(2) 168(2)

loop_
_geom_torsion_atom_site_label_1
_geom_torsion_atom_site_label_2
_geom_torsion_atom_site_label_3
_geom_torsion_atom_site_label_4
_geom_torsion
C5 N1 C2 C3 -0.2(2)
C5 N1 C2 C6 179.15(15)
N1 C2 C3 C4 0.29(18)
C6 C2 C3 C4 -178.91(19)
N1 C2 C3 C9 -179.06(16)
C6 C2 C3 C9 1.7(3)
C2 C3 C4 C5 -0.25(19)
C9 C3 C4 C5 179.06(17)
C2 C3 C4 C10 178.16(19)
C9 C3 C4 C10 -2.5(3)
C2 N1 C5 C4 0.1(2)
C2 N1 C5 C12 179.58(16)
C3 C4 C5 N1 0.1(2)
C10 C4 C5 N1 -178.42(17)
C3 C4 C5 C12 -179.3(2)
C10 C4 C5 C12 2.1(3)
C5 C4 C10 O3 1.9(3)
C3 C4 C10 O3 -176.3(2)
C5 C4 C10 C11 -179.5(2)
C3 C4 C10 C11 2.3(3)
C7 O2 C6 O1 -0.6(3)
C7 O2 C6 C2 178.37(16)
N1 C2 C6 O1 0.4(3)
C3 C2 C6 O1 179.55(19)
N1 C2 C6 O2 -178.54(15)
C3 C2 C6 O2 0.6(3)
C6 O2 C7 C8 -173.90(18)

loop_
_cod_related_entry_id
_cod_related_entry_database
_cod_related_entry_code
1 ChemSpider 16056
